data_1558373
loop_
_publ_author_name
'Guo, Rui'
'Jiang, Jingxing'
'Hu, Chenyang'
'Liu, Liu Leo'
'Cui, Ping'
'Zhao, Meihua'
'Ke, Zhuofeng'
'Tung, Chen-Ho'
'Kong, Lingbing'

_publ_section_title
;
 BNN-1,3-dipoles: isolation and intramolecular cycloaddition with
 unactivated arenes
;
_journal_name_full 'Chemical Science'
_journal_paper_doi 10.1039/D0SC02162H
_journal_year 2020
_chemical_formula_moiety 'C47 H78 B2 N4, 1.5(C7 H8)'
_chemical_formula_sum 'C57.5 H90 B2 N4'
_chemical_formula_weight 858.95
_space_group_crystal_system triclinic
_space_group_IT_number 2
_space_group_name_Hall '-P 1'
_space_group_name_H-M_alt 'P -1'
_atom_sites_solution_hydrogens geom
_atom_sites_solution_primary dual
_audit_creation_date 2020-05-24
_audit_creation_method
;
Olex2 1.2
(compiled 2018.05.29 svn.r3508 for OlexSys, GUI svn.r5506)
;
_audit_update_record
;
2020-05-25 deposited with the CCDC.	2020-06-19 downloaded from the CCDC.
;
_cell_angle_alpha 102.637(2)
_cell_angle_beta 99.834(2)
_cell_angle_gamma 105.896(3)
_cell_formula_units_Z 2
_cell_length_a 11.7577(4)
_cell_length_b 13.9324(4)
_cell_length_c 18.6526(5)
_cell_measurement_reflns_used 10907
_cell_measurement_temperature 172.99(10)
_cell_measurement_theta_max 76.0120
_cell_measurement_theta_min 3.3950
_cell_volume 2779.50(16)
_computing_cell_refinement 'CrysAlisPro 1.171.40.68a (Rigaku OD, 2019)'
_computing_data_collection 'CrysAlisPro 1.171.40.68a (Rigaku OD, 2019)'
_computing_data_reduction 'CrysAlisPro 1.171.40.68a (Rigaku OD, 2019)'
_computing_molecular_graphics 'Olex2 (Dolomanov et al., 2009)'
_computing_publication_material 'Olex2 (Dolomanov et al., 2009)'
_computing_structure_refinement 'XL (Sheldrick, 2008)'
_computing_structure_solution 'ShelXT (Sheldrick, 2015)'
_diffrn_ambient_environment N~2~
_diffrn_ambient_temperature 172.99(10)
_diffrn_detector 'Hybrid Pixel Array Detector'
_diffrn_detector_area_resol_mean 10.0000
_diffrn_detector_type HyPix
_diffrn_measured_fraction_theta_full 0.983
_diffrn_measured_fraction_theta_max 0.983
_diffrn_measurement_details
;
List of Runs (angles in degrees, time in seconds):

  # Type    Start    End  Width  t~exp~   \w     \q     \k     \f   Frames
#--------------------------------------------------------------------------
  1  \w     35.00  66.00   1.00    5.00    --  106.49 -57.00  30.00   31
  2  \w     43.00 106.00   1.00    5.00    --  106.49 -99.00 -30.00   63
  3  \w     50.00 106.00   1.00    5.00    --  106.49 -99.00-120.00   56
  4  \w     80.00 109.00   1.00    5.00    --  106.49-125.00-180.00   29
  5  \w     73.00 104.00   1.00    5.00    --  106.49-102.00-146.00   31
  6  \w     35.00 103.00   1.00    5.00    --  106.49 -99.00-180.00   68
  7  \w     38.00  77.00   1.00    5.00    --  106.49-125.00-180.00   39
  8  \w     14.00  56.00   1.00    0.50    --   48.45-102.00-146.00   42
  9  \w    -24.00  23.00   1.00    0.50    --   48.45 -19.00 -60.00   47
 10  \w     93.00 139.00   1.00    5.00    --  106.49  38.00-120.00   46
 11  \w    141.00 176.00   1.00    5.00    --  106.49  38.00-120.00   35
 12  \w    106.00 168.00   1.00    5.00    --  106.49 102.00 -43.00   62
 13  \w     94.00 178.00   1.00    5.00    --  106.49  38.00  30.00   84
 14  \w     97.00 171.00   1.00    5.00    --  106.49  19.00 -30.00   74
 15  \w     96.00 178.00   1.00    5.00    --  106.49  19.00 -60.00   82
 16  \w     34.00 103.00   1.00    5.00    --  106.49 -99.00 120.00   69
 17  \w     34.00 106.00   1.00    5.00    --  106.49 -99.00  30.00   72
 18  \w     40.00 103.00   1.00    5.00    --  106.49 -77.00  30.00   63
 19  \w    -43.00  25.00   1.00    0.50    --  -48.45  38.00-120.00   68
 20  \w    -66.00 -14.00   1.00    5.00    --  -86.25  57.00 -60.00   52
 21  \w    -79.00   8.00   1.00    0.50    --  -48.45 102.00 -43.00   87
 22  \w   -117.00 -74.00   1.00    0.50    --  -48.45-125.00  30.00   43
 23  \w   -119.00 -35.00   1.00    0.50    --  -48.45 -77.00 120.00   84
 24  \w    -43.00 -15.00   1.00    5.00    --  -86.25  38.00 150.00   28
 25  \w    -42.00 -16.00   1.00    5.00    --  -86.25  38.00 120.00   26
 26  \w    -81.00 -33.00   1.00    5.00    --  -86.25 102.00 -43.00   48
 27  \w   -138.00 -85.00   1.00    5.00    --  -86.25-102.00-146.00   53
;
_diffrn_measurement_device 'four-circle diffractometer'
_diffrn_measurement_device_type 'XtaLAB Synergy, Dualflex, HyPix'
_diffrn_measurement_method '\w scans'
_diffrn_orient_matrix_type 'CrysAlisPro convention (1999,Acta A55,543-557)'
_diffrn_orient_matrix_UB_11 0.1302567000
_diffrn_orient_matrix_UB_12 0.0701727000
_diffrn_orient_matrix_UB_13 0.0070595000
_diffrn_orient_matrix_UB_21 0.0095847000
_diffrn_orient_matrix_UB_22 0.0535145000
_diffrn_orient_matrix_UB_23 0.0833643000
_diffrn_orient_matrix_UB_31 0.0519161000
_diffrn_orient_matrix_UB_32 -0.0809728000
_diffrn_orient_matrix_UB_33 0.0250170000
_diffrn_radiation_monochromator mirror
_diffrn_radiation_probe x-ray
_diffrn_radiation_type CuK\a
_diffrn_radiation_wavelength 1.54184
_diffrn_reflns_av_R_equivalents 0.0543
_diffrn_reflns_av_unetI/netI 0.0582
_diffrn_reflns_Laue_measured_fraction_full 0.983
_diffrn_reflns_Laue_measured_fraction_max 0.983
_diffrn_reflns_limit_h_max 13
_diffrn_reflns_limit_h_min -13
_diffrn_reflns_limit_k_max 15
_diffrn_reflns_limit_k_min -16
_diffrn_reflns_limit_l_max 22
_diffrn_reflns_limit_l_min -19
_diffrn_reflns_number 26375
_diffrn_reflns_point_group_measured_fraction_full 0.983
_diffrn_reflns_point_group_measured_fraction_max 0.983
_diffrn_reflns_theta_full 66.595
_diffrn_reflns_theta_max 66.595
_diffrn_reflns_theta_min 2.504
_diffrn_source 'micro-focus sealed X-ray tube'
_diffrn_source_type 'PhotonJet (Cu) X-ray Source'
_exptl_absorpt_coefficient_mu 0.432
_exptl_absorpt_correction_T_max 1.00000
_exptl_absorpt_correction_T_min 0.96091
_exptl_absorpt_correction_type multi-scan
_exptl_absorpt_process_details
;
CrysAlisPro 1.171.40.68a (Rigaku Oxford Diffraction, 2019)
Empirical absorption correction using spherical harmonics,
 implemented in SCALE3 ABSPACK scaling algorithm.
;
_exptl_crystal_colour yellow
_exptl_crystal_colour_primary yellow
_exptl_crystal_density_diffrn 1.026
_exptl_crystal_description block
_exptl_crystal_F_000 946
_exptl_crystal_size_max 0.5
_exptl_crystal_size_mid 0.4
_exptl_crystal_size_min 0.3
_refine_diff_density_max 0.323
_refine_diff_density_min -0.268
_refine_diff_density_rms 0.037
_refine_ls_extinction_method none
_refine_ls_goodness_of_fit_ref 1.041
_refine_ls_hydrogen_treatment constr
_refine_ls_matrix_type full
_refine_ls_number_parameters 706
_refine_ls_number_reflns 9658
_refine_ls_number_restraints 475
_refine_ls_restrained_S_all 1.057
_refine_ls_R_factor_all 0.0845
_refine_ls_R_factor_gt 0.0595
_refine_ls_shift/su_max 0.001
_refine_ls_shift/su_mean 0.000
_refine_ls_structure_factor_coef Fsqd
_refine_ls_weighting_details 'w=1/[\s^2^(Fo^2^)+(0.0421P)^2^+1.7653P] where P=(Fo^2^+2Fc^2^)/3'
_refine_ls_weighting_scheme calc
_refine_ls_wR_factor_gt 0.1426
_refine_ls_wR_factor_ref 0.1519
_reflns_Friedel_coverage 0.000
_reflns_number_gt 7728
_reflns_number_total 9658
_reflns_threshold_expression 'I > 2\s(I)'
_cod_data_source_file d0sc02162h2.cif
_cod_data_source_block klb-6
_cod_original_cell_volume 2779.50(15)
_cod_original_formula_sum 'C57.50 H90 B2 N4'
_cod_database_code 1558373
_shelx_shelxl_version_number 2014/7
_chemical_oxdiff_formula CBN
_shelx_space_group_comment
;
The symmetry employed for this shelxl refinement is uniquely defined
by the following loop, which should always be used as a source of
symmetry information in preference to the above space-group names.
They are only intended as comments.
;
_shelx_estimated_absorpt_t_max 0.881
_shelx_estimated_absorpt_t_min 0.813
_diffrn_oxdiff_digest_frames
;
013c0db2bc851586cca7c1b59c25d34f62000266b7e
;
_reflns_odcompleteness_completeness 98.67
_reflns_odcompleteness_iscentric 1
_reflns_odcompleteness_theta 66.97
_olex2_refinement_description
;
1. Fixed Uiso
 At 1.2 times of:
  All C(H) groups
 At 1.5 times of:
  All C(H,H,H) groups
2. Restrained distances
 C60-C61
 1.53 with sigma of 0.02
 C49A-C48A \\sim C48A-C53A \\sim C52B-C53A \\sim C51A-C52B \\sim C51A-C50A
\\sim C50A-C49A
 with sigma of 0.02
 C23-C21 \\sim C24B-C21 \\sim C24A-C21 \\sim C22-C21
 with sigma of 0.02
 C60-C59 \\sim C55-C56 \\sim C57-C58
 with sigma of 0.02
3. Uiso/Uaniso restraints and constraints
C24A \\sim C24B: within 2A with sigma of 0.01 and sigma for terminal atoms of
0.02
C48A \\sim C48B \\sim C49A \\sim C49B \\sim C50A \\sim C50B \\sim C51A \\sim
C51B \\sim C52A \\sim C52B \\sim C53A \\sim C53B \\sim C54A \\sim C54B: within
2A with sigma of 0.01 and sigma for terminal atoms of 0.02
C55 \\sim C56 \\sim C57 \\sim C58 \\sim C59 \\sim C60 \\sim C61: within 2A with
sigma of 0.01 and sigma for terminal atoms of 0.02
Uanis(C24B) \\sim Ueq, Uanis(C24A) \\sim Ueq: with sigma of 0.01 and sigma for
terminal atoms of 0.02
Uanis(C51B) \\sim Ueq, Uanis(C48A) \\sim Ueq, Uanis(C49A) \\sim Ueq,
Uanis(C53A) \\sim Ueq, Uanis(C50A) \\sim Ueq, Uanis(C52B) \\sim Ueq,
Uanis(C54A) \\sim Ueq, Uanis(C53B) \\sim Ueq, Uanis(C48B) \\sim Ueq,
Uanis(C50B) \\sim Ueq, Uanis(C49B) \\sim Ueq, Uanis(C51A) \\sim Ueq,
Uanis(C54B) \\sim Ueq, Uanis(C52A) \\sim Ueq: with sigma of 0.01 and sigma for
terminal atoms of 0.02
Uanis(C57) \\sim Ueq, Uanis(C56) \\sim Ueq, Uanis(C55) \\sim Ueq, Uanis(C60)
\\sim Ueq, Uanis(C59) \\sim Ueq, Uanis(C58) \\sim Ueq, Uanis(C61) \\sim Ueq:
with sigma of 0.01 and sigma for terminal atoms of 0.02
4. Rigid body (RIGU) restrains
 C55, C56, C57, C58, C59, C60
 with sigma for 1-2 distances of 0.01 and sigma for 1-3 distances of 0.01
5. Others
 Sof(C24B)=Sof(H24D)=Sof(H24E)=Sof(H24F)=1-FVAR(1)
 Sof(C24A)=Sof(H24A)=Sof(H24B)=Sof(H24C)=FVAR(1)
 Sof(C48A)=Sof(H48A)=Sof(C49A)=Sof(H49A)=Sof(C50A)=Sof(H50A)=Sof(C51A)=
 Sof(H51A)=Sof(C52B)=Sof(H52B)=Sof(C53A)=Sof(C54A)=Sof(H54A)=Sof(H54B)=
 Sof(H54C)=1-FVAR(2)
 Sof(C48B)=Sof(H48B)=Sof(C49B)=Sof(H49B)=Sof(C50B)=Sof(H50B)=Sof(C51B)=
 Sof(H51B)=Sof(C52A)=Sof(H52A)=Sof(C53B)=Sof(C54B)=Sof(H54D)=Sof(H54E)=
 Sof(H54F)=FVAR(2)
 Fixed Sof: C55(0.5) H55(0.5) C56(0.5) H56(0.5) C57(0.5) H57(0.5) C58(0.5)
 H58(0.5) C59(0.5) H59(0.5) C60(0.5) C61(0.5) H61A(0.5) H61B(0.5) H61C(0.5)
6.a Ternary CH refined with riding coordinates:
 C40(H40), C43(H43)
6.b Aromatic/amide H refined with riding coordinates:
 C3(H3), C5(H5), C9(H9), C11(H11), C48A(H48A), C48B(H48B), C49A(H49A),
 C49B(H49B), C50A(H50A), C50B(H50B), C51A(H51A), C51B(H51B), C52A(H52A),
 C52B(H52B), C55(H55), C56(H56), C57(H57), C58(H58), C59(H59)
6.c Idealised Me refined as rotating group:
 C14(H14A,H14B,H14C), C15(H15A,H15B,H15C), C16(H16A,H16B,H16C), C18(H18A,H18B,
 H18C), C19(H19A,H19B,H19C), C20(H20A,H20B,H20C), C22(H22A,H22B,H22C), C23(H23A,
 H23B,H23C), C24A(H24A,H24B,H24C), C24B(H24D,H24E,H24F), C26(H26A,H26B,H26C),
 C27(H27A,H27B,H27C), C28(H28A,H28B,H28C), C30(H30A,H30B,H30C), C31(H31A,H31B,
 H31C), C32(H32A,H32B,H32C), C34(H34A,H34B,H34C), C35(H35A,H35B,H35C), C36(H36A,
 H36B,H36C), C41(H41A,H41B,H41C), C42(H42A,H42B,H42C), C44(H44A,H44B,H44C),
 C45(H45A,H45B,H45C), C46(H46A,H46B,H46C), C47(H47A,H47B,H47C), C54A(H54A,H54B,
 H54C), C54B(H54D,H54E,H54F), C61(H61A,H61B,H61C)
;
_olex2_submission_special_instructions 'No special instructions were received'
_oxdiff_exptl_absorpt_empirical_details
;
Empirical correction (ABSPACK) includes:
- Absorption correction using spherical harmonics
- Frame scaling
;
_oxdiff_exptl_absorpt_empirical_full_max 1.335
_oxdiff_exptl_absorpt_empirical_full_min 0.444

loop_
_space_group_symop_operation_xyz
'x, y, z'
'-x, -y, -z'

loop_
_atom_site_label
_atom_site_type_symbol
_atom_site_fract_x
_atom_site_fract_y
_atom_site_fract_z
_atom_site_U_iso_or_equiv
_atom_site_adp_type
_atom_site_occupancy
_atom_site_site_symmetry_order
_atom_site_calc_flag
_atom_site_refinement_flags_posn
_atom_site_refinement_flags_adp
_atom_site_refinement_flags_occupancy
_atom_site_disorder_assembly
_atom_site_disorder_group
N1 N 0.63696(15) 0.40999(13) 0.25664(9) 0.0337(4) Uani 1 1 d . . . . .
N2 N 0.60890(14) 0.47140(13) 0.31303(9) 0.0316(4) Uani 1 1 d . . . . .
N3 N 0.69960(15) 0.72210(14) 0.46524(9) 0.0352(4) Uani 1 1 d . . . . .
N4 N 0.51615(13) 0.61400(12) 0.41875(8) 0.0286(3) Uani 1 1 d . . . . .
C1 C 0.67565(19) 0.25090(16) 0.15570(12) 0.0356(4) Uani 1 1 d . . . . .
C2 C 0.70697(18) 0.25995(16) 0.08663(11) 0.0334(4) Uani 1 1 d . . . . .
C3 C 0.72983(18) 0.17684(16) 0.04129(11) 0.0339(4) Uani 1 1 d . . . . .
H3 H 0.7513 0.1836 -0.0035 0.041 Uiso 1 1 calc R . . . .
C4 C 0.72196(18) 0.08480(16) 0.05996(12) 0.0353(4) Uani 1 1 d . . . . .
C5 C 0.6886(2) 0.07689(17) 0.12690(13) 0.0420(5) Uani 1 1 d . . . . .
H5 H 0.6819 0.0154 0.1402 0.050 Uiso 1 1 calc R . . . .
C6 C 0.6647(2) 0.15629(18) 0.17484(13) 0.0422(5) Uani 1 1 d . . . . .
C7 C 0.78051(17) 0.63442(16) 0.30429(10) 0.0309(4) Uani 1 1 d . . . . .
C8 C 0.89801(18) 0.62399(18) 0.32008(12) 0.0384(5) Uani 1 1 d . . . . .
C9 C 0.98713(19) 0.67143(19) 0.28615(12) 0.0423(5) Uani 1 1 d . . . . .
H9 H 1.0627 0.6616 0.2961 0.051 Uiso 1 1 calc R . . . .
C10 C 0.96842(19) 0.73165(17) 0.23903(12) 0.0390(5) Uani 1 1 d . . . . .
C11 C 0.85318(19) 0.74125(16) 0.22341(11) 0.0350(4) Uani 1 1 d . . . . .
H11 H 0.8385 0.7821 0.1919 0.042 Uiso 1 1 calc R . . . .
C12 C 0.75850(18) 0.69351(15) 0.25209(10) 0.0304(4) Uani 1 1 d . . . . .
C13 C 0.7138(2) 0.35874(16) 0.05992(11) 0.0376(5) Uani 1 1 d . . . . .
C14 C 0.5886(2) 0.37425(18) 0.04933(13) 0.0435(5) Uani 1 1 d . . . . .
H14A H 0.5664 0.3844 0.0970 0.065 Uiso 1 1 calc GR . . . .
H14B H 0.5289 0.3139 0.0132 0.065 Uiso 1 1 calc GR . . . .
H14C H 0.5921 0.4342 0.0312 0.065 Uiso 1 1 calc GR . . . .
C15 C 0.8103(2) 0.45467(18) 0.11684(13) 0.0462(5) Uani 1 1 d . . . . .
H15A H 0.8885 0.4446 0.1225 0.069 Uiso 1 1 calc GR . . . .
H15B H 0.7896 0.4650 0.1649 0.069 Uiso 1 1 calc GR . . . .
H15C H 0.8132 0.5146 0.0988 0.069 Uiso 1 1 calc GR . . . .
C16 C 0.7477(3) 0.35004(19) -0.01681(14) 0.0529(6) Uani 1 1 d . . . . .
H16A H 0.6898 0.2897 -0.0540 0.079 Uiso 1 1 calc GR . . . .
H16B H 0.8279 0.3440 -0.0118 0.079 Uiso 1 1 calc GR . . . .
H16C H 0.7466 0.4110 -0.0325 0.079 Uiso 1 1 calc GR . . . .
C17 C 0.7448(2) -0.00796(16) 0.00980(13) 0.0416(5) Uani 1 1 d . . . . .
C18 C 0.6276(3) -0.1008(2) -0.01512(16) 0.0604(7) Uani 1 1 d . . . . .
H18A H 0.5638 -0.0840 -0.0440 0.091 Uiso 1 1 calc GR . . . .
H18B H 0.6043 -0.1172 0.0288 0.091 Uiso 1 1 calc GR . . . .
H18C H 0.6411 -0.1597 -0.0458 0.091 Uiso 1 1 calc GR . . . .
C19 C 0.7842(3) 0.0151(2) -0.05964(16) 0.0625(8) Uani 1 1 d . . . . .
H19A H 0.8594 0.0719 -0.0440 0.094 Uiso 1 1 calc GR . . . .
H19B H 0.7224 0.0332 -0.0893 0.094 Uiso 1 1 calc GR . . . .
H19C H 0.7957 -0.0454 -0.0896 0.094 Uiso 1 1 calc GR . . . .
C20 C 0.8459(3) -0.0368(2) 0.05505(18) 0.0660(8) Uani 1 1 d . . . . .
H20A H 0.8220 -0.0546 0.0984 0.099 Uiso 1 1 calc GR . . . .
H20B H 0.9199 0.0214 0.0716 0.099 Uiso 1 1 calc GR . . . .
H20C H 0.8591 -0.0951 0.0235 0.099 Uiso 1 1 calc GR . . . .
C21 C 0.6277(3) 0.1388(2) 0.24823(15) 0.0591(7) Uani 1 1 d D . . . .
C22 C 0.5054(3) 0.1578(2) 0.25186(16) 0.0641(8) Uani 1 1 d D . . . .
H22A H 0.4453 0.1173 0.2057 0.096 Uiso 1 1 calc GR . . . .
H22B H 0.5159 0.2302 0.2583 0.096 Uiso 1 1 calc GR . . . .
H22C H 0.4790 0.1378 0.2939 0.096 Uiso 1 1 calc GR . . . .
C23 C 0.7284(3) 0.2113(3) 0.31785(15) 0.0706(9) Uani 1 1 d D . . . .
H23A H 0.7364 0.2823 0.3197 0.106 Uiso 1 1 calc GR . . . .
H23B H 0.8043 0.1996 0.3145 0.106 Uiso 1 1 calc GR . . . .
H23C H 0.7076 0.1974 0.3630 0.106 Uiso 1 1 calc GR . . . .
C24A C 0.639(3) 0.0359(15) 0.2621(14) 0.071(4) Uani 0.42(5) 1 d D U P A 1
H24A H 0.5896 -0.0211 0.2190 0.107 Uiso 0.42(5) 1 calc GR . P A 1
H24B H 0.6107 0.0267 0.3064 0.107 Uiso 0.42(5) 1 calc GR . P A 1
H24C H 0.7223 0.0384 0.2696 0.107 Uiso 0.42(5) 1 calc GR . P A 1
C24B C 0.590(2) 0.0198(9) 0.2435(12) 0.067(3) Uani 0.58(5) 1 d D U P A 2
H24D H 0.5254 -0.0187 0.1989 0.101 Uiso 0.58(5) 1 calc GR . P A 2
H24E H 0.5622 0.0093 0.2876 0.101 Uiso 0.58(5) 1 calc GR . P A 2
H24F H 0.6590 -0.0038 0.2412 0.101 Uiso 0.58(5) 1 calc GR . P A 2
C25 C 0.63212(18) 0.70494(16) 0.22270(10) 0.0321(4) Uani 1 1 d . . . . .
C26 C 0.6324(2) 0.76041(19) 0.15948(12) 0.0443(5) Uani 1 1 d . . . . .
H26A H 0.6558 0.7226 0.1182 0.066 Uiso 1 1 calc GR . . . .
H26B H 0.6894 0.8297 0.1791 0.066 Uiso 1 1 calc GR . . . .
H26C H 0.5522 0.7635 0.1418 0.066 Uiso 1 1 calc GR . . . .
C27 C 0.5950(2) 0.77172(17) 0.28544(11) 0.0373(5) Uani 1 1 d . . . . .
H27A H 0.6550 0.8396 0.3044 0.056 Uiso 1 1 calc GR . . . .
H27B H 0.5893 0.7397 0.3259 0.056 Uiso 1 1 calc GR . . . .
H27C H 0.5172 0.7777 0.2653 0.056 Uiso 1 1 calc GR . . . .
C28 C 0.5337(2) 0.59875(17) 0.18778(12) 0.0426(5) Uani 1 1 d . . . . .
H28A H 0.5277 0.5611 0.2251 0.064 Uiso 1 1 calc GR . . . .
H28B H 0.5547 0.5603 0.1456 0.064 Uiso 1 1 calc GR . . . .
H28C H 0.4567 0.6081 0.1706 0.064 Uiso 1 1 calc GR . . . .
C29 C 1.0668(2) 0.7853(2) 0.20291(14) 0.0505(6) Uani 1 1 d . . . . .
C30 C 1.0940(3) 0.9028(2) 0.23050(18) 0.0775(9) Uani 1 1 d . . . . .
H30A H 1.1241 0.9258 0.2846 0.116 Uiso 1 1 calc GR . . . .
H30B H 1.0207 0.9192 0.2166 0.116 Uiso 1 1 calc GR . . . .
H30C H 1.1545 0.9370 0.2076 0.116 Uiso 1 1 calc GR . . . .
C31 C 1.0184(3) 0.7496(2) 0.11674(15) 0.0594(7) Uani 1 1 d . . . . .
H31A H 0.9472 0.7691 0.1032 0.089 Uiso 1 1 calc GR . . . .
H31B H 0.9976 0.6754 0.0991 0.089 Uiso 1 1 calc GR . . . .
H31C H 1.0801 0.7818 0.0938 0.089 Uiso 1 1 calc GR . . . .
C32 C 1.1828(3) 0.7567(3) 0.2206(2) 0.0888(12) Uani 1 1 d . . . . .
H32A H 1.1627 0.6825 0.2057 0.133 Uiso 1 1 calc GR . . . .
H32B H 1.2200 0.7834 0.2740 0.133 Uiso 1 1 calc GR . . . .
H32C H 1.2386 0.7863 0.1931 0.133 Uiso 1 1 calc GR . . . .
C33 C 0.94661(19) 0.5632(2) 0.37261(15) 0.0547(7) Uani 1 1 d . . . . .
C34 C 0.9761(2) 0.4737(2) 0.32360(19) 0.0692(9) Uani 1 1 d . . . . .
H34A H 1.0332 0.5011 0.2961 0.104 Uiso 1 1 calc GR . . . .
H34B H 0.9026 0.4257 0.2885 0.104 Uiso 1 1 calc GR . . . .
H34C H 1.0111 0.4384 0.3555 0.104 Uiso 1 1 calc GR . . . .
C35 C 1.0637(2) 0.6382(3) 0.43129(17) 0.0729(10) Uani 1 1 d . . . . .
H35A H 1.0451 0.6944 0.4616 0.109 Uiso 1 1 calc GR . . . .
H35B H 1.1235 0.6655 0.4054 0.109 Uiso 1 1 calc GR . . . .
H35C H 1.0954 0.6015 0.4634 0.109 Uiso 1 1 calc GR . . . .
C36 C 0.8614(2) 0.5148(3) 0.41906(16) 0.0663(9) Uani 1 1 d . . . . .
H36A H 0.7895 0.4627 0.3852 0.099 Uiso 1 1 calc GR . . . .
H36B H 0.8387 0.5681 0.4496 0.099 Uiso 1 1 calc GR . . . .
H36C H 0.9031 0.4835 0.4513 0.099 Uiso 1 1 calc GR . . . .
C37 C 0.63078(16) 0.63628(15) 0.40764(10) 0.0290(4) Uani 1 1 d . . . . .
C38 C 0.6279(2) 0.75361(17) 0.51121(11) 0.0383(5) Uani 1 1 d . . . . .
C39 C 0.51385(19) 0.68596(16) 0.48272(11) 0.0347(4) Uani 1 1 d . . . . .
C40 C 0.8332(2) 0.7708(2) 0.47684(12) 0.0517(6) Uani 1 1 d . . . . .
H40 H 0.8595 0.7237 0.4410 0.062 Uiso 1 1 calc R . . . .
C41 C 0.8629(3) 0.8735(2) 0.45711(16) 0.0752(9) Uani 1 1 d . . . . .
H41A H 0.8381 0.9221 0.4908 0.113 Uiso 1 1 calc GR . . . .
H41B H 0.8201 0.8628 0.4058 0.113 Uiso 1 1 calc GR . . . .
H41C H 0.9491 0.9007 0.4622 0.113 Uiso 1 1 calc GR . . . .
C42 C 0.9030(2) 0.7790(3) 0.55656(14) 0.0746(9) Uani 1 1 d . . . . .
H42A H 0.8725 0.7145 0.5684 0.112 Uiso 1 1 calc GR . . . .
H42B H 0.8920 0.8340 0.5929 0.112 Uiso 1 1 calc GR . . . .
H42C H 0.9883 0.7935 0.5583 0.112 Uiso 1 1 calc GR . . . .
C43 C 0.40791(17) 0.53014(16) 0.36507(11) 0.0326(4) Uani 1 1 d . . . . .
H43 H 0.4384 0.4915 0.3265 0.039 Uiso 1 1 calc R . . . .
C44 C 0.32197(19) 0.57543(19) 0.32398(13) 0.0440(5) Uani 1 1 d . . . . .
H44A H 0.3671 0.6255 0.3025 0.066 Uiso 1 1 calc GR . . . .
H44B H 0.2842 0.6087 0.3592 0.066 Uiso 1 1 calc GR . . . .
H44C H 0.2602 0.5207 0.2843 0.066 Uiso 1 1 calc GR . . . .
C45 C 0.3455(2) 0.4532(2) 0.40400(15) 0.0535(6) Uani 1 1 d . . . . .
H45A H 0.3090 0.4868 0.4398 0.080 Uiso 1 1 calc GR . . . .
H45B H 0.4046 0.4287 0.4300 0.080 Uiso 1 1 calc GR . . . .
H45C H 0.2835 0.3955 0.3668 0.080 Uiso 1 1 calc GR . . . .
C46 C 0.4066(2) 0.6823(2) 0.51646(13) 0.0488(6) Uani 1 1 d . . . . .
H46A H 0.3993 0.6334 0.5459 0.073 Uiso 1 1 calc GR . . . .
H46B H 0.3337 0.6611 0.4766 0.073 Uiso 1 1 calc GR . . . .
H46C H 0.4178 0.7500 0.5485 0.073 Uiso 1 1 calc GR . . . .
C47 C 0.6713(3) 0.8443(2) 0.58068(13) 0.0553(6) Uani 1 1 d . . . . .
H47A H 0.7328 0.9000 0.5731 0.083 Uiso 1 1 calc GR . . . .
H47B H 0.7050 0.8239 0.6233 0.083 Uiso 1 1 calc GR . . . .
H47C H 0.6040 0.8672 0.5903 0.083 Uiso 1 1 calc GR . . . .
B1 B 0.6529(2) 0.3404(2) 0.20961(13) 0.0363(5) Uani 1 1 d . . . . .
B2 B 0.67342(19) 0.57533(18) 0.33835(11) 0.0294(5) Uani 1 1 d . . . . .
C48A C 0.2394(5) 0.2758(4) 0.2012(3) 0.0604(12) Uani 0.748(5) 1 d D U P B 4
H48A H 0.2760 0.2486 0.2365 0.073 Uiso 0.748(5) 1 calc R . P B 4
C48B C 0.2805(18) 0.2983(14) 0.1766(10) 0.062(3) Uani 0.252(5) 1 d . U P B 3
H48B H 0.3641 0.3184 0.1806 0.074 Uiso 0.252(5) 1 calc R . P B 3
C49A C 0.3087(4) 0.3310(4) 0.1630(3) 0.0675(14) Uani 0.748(5) 1 d D U P B 4
H49A H 0.3920 0.3409 0.1726 0.081 Uiso 0.748(5) 1 calc R . P B 4
C49B C 0.2324(17) 0.2455(14) 0.2224(9) 0.070(3) Uani 0.252(5) 1 d . U P B 3
H49B H 0.2832 0.2223 0.2533 0.084 Uiso 0.252(5) 1 calc R . P B 3
C50A C 0.2576(5) 0.3720(4) 0.1111(3) 0.0815(13) Uani 0.748(5) 1 d D U P B 4
H50A H 0.3053 0.4084 0.0846 0.098 Uiso 0.748(5) 1 calc R . P B 4
C50B C 0.1235(15) 0.2256(12) 0.2260(9) 0.077(3) Uani 0.252(5) 1 d . U P B 3
H50B H 0.0965 0.1922 0.2610 0.093 Uiso 0.252(5) 1 calc R . P B 3
C51A C 0.1362(5) 0.3592(4) 0.0982(3) 0.0875(14) Uani 0.748(5) 1 d D U P B 4
H51A H 0.1007 0.3876 0.0633 0.105 Uiso 0.748(5) 1 calc R . P B 4
C51B C 0.0396(16) 0.2549(12) 0.1753(9) 0.079(3) Uani 0.252(5) 1 d . U P B 3
H51B H -0.0397 0.2469 0.1799 0.095 Uiso 0.252(5) 1 calc R . P B 3
C52A C 0.084(2) 0.297(2) 0.1180(12) 0.071(3) Uani 0.252(5) 1 d . U P B 3
H52A H 0.0301 0.3048 0.0788 0.085 Uiso 0.252(5) 1 calc R . P B 3
C52B C 0.0652(6) 0.3032(6) 0.1378(3) 0.0699(16) Uani 0.748(5) 1 d D U P B 4
H52B H -0.0175 0.2957 0.1294 0.084 Uiso 0.748(5) 1 calc R . P B 4
C53A C 0.1144(4) 0.2597(3) 0.1880(2) 0.0616(10) Uani 0.748(5) 1 d D U P B 4
C53B C 0.2018(13) 0.3230(11) 0.1219(7) 0.065(2) Uani 0.252(5) 1 d . U P B 3
C54A C 0.0391(5) 0.2012(5) 0.2298(3) 0.0955(16) Uani 0.748(5) 1 d . U P B 4
H54A H 0.0676 0.1450 0.2373 0.143 Uiso 0.748(5) 1 calc GR . P B 4
H54B H -0.0444 0.1738 0.2012 0.143 Uiso 0.748(5) 1 calc GR . P B 4
H54C H 0.0451 0.2467 0.2781 0.143 Uiso 0.748(5) 1 calc GR . P B 4
C54B C 0.2497(13) 0.3667(12) 0.0584(10) 0.086(4) Uani 0.252(5) 1 d . U P B 3
H54D H 0.3278 0.4195 0.0801 0.128 Uiso 0.252(5) 1 calc GR . P B 3
H54E H 0.1931 0.3960 0.0354 0.128 Uiso 0.252(5) 1 calc GR . P B 3
H54F H 0.2575 0.3114 0.0206 0.128 Uiso 0.252(5) 1 calc GR . P B 3
C55 C 0.4676(11) 1.0383(8) 0.5528(6) 0.080(3) Uani 0.5 1 d D U P C -1
H55 H 0.4235 1.0567 0.5874 0.095 Uiso 0.5 1 calc R . P C -1
C56 C 0.5905(12) 1.1015(8) 0.5713(7) 0.110(3) Uani 0.5 1 d D U P C -1
H56 H 0.6296 1.1548 0.6158 0.132 Uiso 0.5 1 calc R . P C -1
C57 C 0.6465(14) 1.0712(11) 0.5109(8) 0.116(3) Uani 0.5 1 d D U P C -1
H57 H 0.7260 1.1099 0.5133 0.139 Uiso 0.5 1 calc R . P C -1
C58 C 0.5855(10) 0.9879(9) 0.4513(6) 0.079(2) Uani 0.5 1 d D U P C -1
H58 H 0.6264 0.9693 0.4149 0.095 Uiso 0.5 1 calc R . P C -1
C59 C 0.4657(12) 0.9280(11) 0.4409(7) 0.093(3) Uani 0.5 1 d D U P C -1
H59 H 0.4269 0.8700 0.3994 0.111 Uiso 0.5 1 calc R . P C -1
C60 C 0.4060(10) 0.9585(8) 0.4953(7) 0.101(3) Uani 0.5 1 d D U P C -1
C61 C 0.2754(11) 0.8910(8) 0.4652(9) 0.174(5) Uani 0.5 1 d D U P C -1
H61A H 0.2396 0.9081 0.4214 0.261 Uiso 0.5 1 calc GR . P C -1
H61B H 0.2316 0.9022 0.5035 0.261 Uiso 0.5 1 calc GR . P C -1
H61C H 0.2712 0.8194 0.4512 0.261 Uiso 0.5 1 calc GR . P C -1

loop_
_atom_site_aniso_label
_atom_site_aniso_U_11
_atom_site_aniso_U_22
_atom_site_aniso_U_33
_atom_site_aniso_U_23
_atom_site_aniso_U_13
_atom_site_aniso_U_12
N1 0.0355(9) 0.0413(9) 0.0348(9) 0.0176(8) 0.0155(7) 0.0195(8)
N2 0.0296(8) 0.0429(10) 0.0301(8) 0.0147(7) 0.0132(7) 0.0171(7)
N3 0.0294(8) 0.0453(10) 0.0242(8) 0.0116(7) 0.0066(7) 0.0002(7)
N4 0.0245(8) 0.0364(9) 0.0257(7) 0.0101(7) 0.0087(6) 0.0083(7)
C1 0.0384(11) 0.0403(11) 0.0409(11) 0.0205(9) 0.0201(9) 0.0194(9)
C2 0.0346(10) 0.0394(11) 0.0356(10) 0.0184(9) 0.0157(8) 0.0162(9)
C3 0.0360(11) 0.0394(11) 0.0365(10) 0.0180(9) 0.0191(9) 0.0162(9)
C4 0.0351(11) 0.0380(11) 0.0438(11) 0.0189(9) 0.0209(9) 0.0166(9)
C5 0.0550(13) 0.0381(11) 0.0528(13) 0.0278(10) 0.0309(11) 0.0239(10)
C6 0.0545(13) 0.0462(12) 0.0469(12) 0.0273(10) 0.0314(11) 0.0262(11)
C7 0.0279(10) 0.0452(11) 0.0260(9) 0.0174(8) 0.0099(8) 0.0139(9)
C8 0.0290(10) 0.0591(14) 0.0398(11) 0.0309(10) 0.0141(9) 0.0173(10)
C9 0.0276(10) 0.0657(15) 0.0478(12) 0.0341(11) 0.0164(9) 0.0189(10)
C10 0.0370(11) 0.0499(13) 0.0384(11) 0.0230(10) 0.0186(9) 0.0131(10)
C11 0.0422(11) 0.0414(11) 0.0312(10) 0.0203(9) 0.0142(9) 0.0179(9)
C12 0.0343(10) 0.0371(10) 0.0244(9) 0.0112(8) 0.0101(8) 0.0152(9)
C13 0.0508(13) 0.0387(11) 0.0363(11) 0.0204(9) 0.0203(9) 0.0215(10)
C14 0.0570(14) 0.0431(12) 0.0417(11) 0.0193(10) 0.0150(10) 0.0266(11)
C15 0.0547(14) 0.0419(12) 0.0509(13) 0.0253(11) 0.0219(11) 0.0145(11)
C16 0.0864(19) 0.0483(14) 0.0507(13) 0.0320(11) 0.0387(13) 0.0363(13)
C17 0.0504(13) 0.0359(11) 0.0527(13) 0.0195(10) 0.0310(11) 0.0197(10)
C18 0.0698(18) 0.0459(14) 0.0709(17) 0.0148(13) 0.0377(14) 0.0159(13)
C19 0.096(2) 0.0484(14) 0.0681(17) 0.0250(13) 0.0568(16) 0.0332(15)
C20 0.0766(19) 0.0687(18) 0.0803(19) 0.0296(15) 0.0383(16) 0.0485(16)
C21 0.098(2) 0.0578(15) 0.0598(15) 0.0403(13) 0.0538(16) 0.0459(15)
C22 0.0789(19) 0.0652(17) 0.0671(17) 0.0303(14) 0.0530(15) 0.0225(15)
C23 0.098(2) 0.106(2) 0.0507(15) 0.0517(16) 0.0399(16) 0.065(2)
C24A 0.111(11) 0.064(6) 0.063(7) 0.042(5) 0.046(8) 0.030(7)
C24B 0.112(9) 0.065(4) 0.075(7) 0.051(4) 0.069(6) 0.054(5)
C25 0.0359(11) 0.0390(11) 0.0283(9) 0.0136(8) 0.0086(8) 0.0194(9)
C26 0.0529(13) 0.0620(15) 0.0339(11) 0.0244(10) 0.0132(10) 0.0336(12)
C27 0.0439(12) 0.0429(12) 0.0359(10) 0.0173(9) 0.0146(9) 0.0231(10)
C28 0.0398(12) 0.0458(12) 0.0418(11) 0.0108(10) -0.0017(9) 0.0217(10)
C29 0.0459(13) 0.0626(15) 0.0571(14) 0.0366(12) 0.0283(11) 0.0148(12)
C30 0.084(2) 0.0635(18) 0.0726(19) 0.0188(15) 0.0419(17) -0.0090(16)
C31 0.0738(18) 0.0665(17) 0.0587(15) 0.0359(13) 0.0444(14) 0.0241(14)
C32 0.0481(16) 0.149(3) 0.109(3) 0.089(3) 0.0493(17) 0.0344(19)
C33 0.0261(11) 0.095(2) 0.0680(16) 0.0620(15) 0.0166(10) 0.0242(12)
C34 0.0432(14) 0.095(2) 0.112(2) 0.078(2) 0.0335(15) 0.0404(15)
C35 0.0285(12) 0.136(3) 0.0751(18) 0.077(2) 0.0122(12) 0.0227(15)
C36 0.0339(12) 0.117(2) 0.0759(18) 0.0804(18) 0.0157(12) 0.0246(14)
C37 0.0242(9) 0.0401(11) 0.0238(9) 0.0150(8) 0.0065(7) 0.0068(8)
C38 0.0444(12) 0.0414(12) 0.0257(9) 0.0099(9) 0.0107(9) 0.0071(10)
C39 0.0377(11) 0.0410(11) 0.0279(9) 0.0111(8) 0.0128(8) 0.0128(9)
C40 0.0317(11) 0.0731(16) 0.0312(11) 0.0127(11) 0.0049(9) -0.0095(11)
C41 0.0639(18) 0.0727(19) 0.0535(15) 0.0143(14) 0.0100(13) -0.0283(15)
C42 0.0369(13) 0.125(3) 0.0365(13) 0.0172(15) -0.0011(10) -0.0024(15)
C43 0.0223(9) 0.0391(11) 0.0321(10) 0.0054(8) 0.0072(8) 0.0066(8)
C44 0.0312(11) 0.0589(14) 0.0422(12) 0.0112(10) 0.0070(9) 0.0185(10)
C45 0.0405(13) 0.0521(14) 0.0585(15) 0.0204(12) 0.0098(11) -0.0021(11)
C46 0.0458(13) 0.0618(15) 0.0405(12) 0.0072(11) 0.0221(10) 0.0189(12)
C47 0.0662(16) 0.0534(15) 0.0322(11) 0.0017(10) 0.0125(11) 0.0050(12)
B1 0.0396(13) 0.0450(14) 0.0378(12) 0.0225(11) 0.0166(10) 0.0221(11)
B2 0.0220(10) 0.0465(13) 0.0256(10) 0.0178(9) 0.0061(8) 0.0142(10)
C48A 0.056(2) 0.055(2) 0.069(3) 0.0107(19) 0.012(2) 0.0238(19)
C48B 0.058(4) 0.065(4) 0.063(4) 0.018(4) 0.008(4) 0.025(3)
C49A 0.050(2) 0.069(3) 0.075(3) 0.007(2) 0.0127(18) 0.0187(19)
C49B 0.065(4) 0.074(4) 0.066(4) 0.012(4) 0.010(4) 0.026(4)
C50A 0.074(3) 0.082(3) 0.074(3) 0.015(2) 0.016(2) 0.008(2)
C50B 0.069(4) 0.083(4) 0.067(4) 0.011(4) 0.011(4) 0.017(4)
C51A 0.082(3) 0.087(3) 0.079(3) 0.025(2) -0.007(2) 0.019(2)
C51B 0.064(4) 0.085(4) 0.074(4) 0.007(4) 0.005(4) 0.018(4)
C52A 0.060(4) 0.074(4) 0.068(4) 0.013(4) 0.001(4) 0.020(4)
C52B 0.048(2) 0.080(3) 0.071(3) 0.012(3) -0.004(2) 0.022(2)
C53A 0.054(2) 0.066(2) 0.057(2) 0.0040(17) 0.0077(18) 0.0201(18)
C53B 0.059(3) 0.062(3) 0.068(3) 0.017(3) 0.003(3) 0.019(3)
C54A 0.079(3) 0.111(4) 0.077(3) 0.017(3) 0.019(3) 0.008(3)
C54B 0.077(7) 0.075(7) 0.089(7) 0.029(6) -0.006(6) 0.011(6)
C55 0.097(6) 0.068(4) 0.063(4) 0.021(3) 0.014(4) 0.012(4)
C56 0.126(6) 0.072(5) 0.110(5) 0.006(4) 0.002(5) 0.029(4)
C57 0.121(6) 0.103(6) 0.113(5) 0.048(4) -0.006(5) 0.027(5)
C58 0.110(5) 0.099(5) 0.046(3) 0.026(3) 0.029(4) 0.051(4)
C59 0.095(6) 0.098(6) 0.095(5) 0.028(4) 0.016(4) 0.050(5)
C60 0.116(6) 0.074(5) 0.106(5) 0.031(4) -0.001(4) 0.031(4)
C61 0.155(9) 0.081(6) 0.229(10) 0.065(6) -0.073(8) 0.005(6)

loop_
_atom_type_symbol
_atom_type_description
_atom_type_scat_dispersion_real
_atom_type_scat_dispersion_imag
_atom_type_scat_source
C C 0.0181 0.0091 'International Tables Vol C Tables 4.2.6.8 and 6.1.1.4'
H H 0.0000 0.0000 'International Tables Vol C Tables 4.2.6.8 and 6.1.1.4'
B B 0.0090 0.0039 'International Tables Vol C Tables 4.2.6.8 and 6.1.1.4'
N N 0.0311 0.0180 'International Tables Vol C Tables 4.2.6.8 and 6.1.1.4'

loop_
_geom_angle_atom_site_label_1
_geom_angle_atom_site_label_2
_geom_angle_atom_site_label_3
_geom_angle
_geom_angle_site_symmetry_1
_geom_angle_site_symmetry_3
_geom_angle_publ_flag
B1 N1 N2 169.24(19) . . ?
N1 N2 B2 119.38(16) . . ?
C37 N3 C38 110.20(16) . . ?
C37 N3 C40 123.48(18) . . ?
C38 N3 C40 126.29(18) . . ?
C37 N4 C39 110.15(16) . . ?
C37 N4 C43 123.86(15) . . ?
C39 N4 C43 125.75(15) . . ?
C2 C1 B1 121.81(18) . . ?
C6 C1 C2 118.73(19) . . ?
C6 C1 B1 119.46(17) . . ?
C1 C2 C13 121.62(18) . . ?
C3 C2 C1 118.93(17) . . ?
C3 C2 C13 119.45(16) . . ?
C2 C3 H3 118.5 . . ?
C4 C3 C2 123.01(18) . . ?
C4 C3 H3 118.5 . . ?
C3 C4 C5 117.03(19) . . ?
C3 C4 C17 123.47(17) . . ?
C5 C4 C17 119.48(18) . . ?
C4 C5 H5 118.4 . . ?
C6 C5 C4 123.17(19) . . ?
C6 C5 H5 118.4 . . ?
C1 C6 C21 122.08(19) . . ?
C5 C6 C1 119.10(18) . . ?
C5 C6 C21 118.82(18) . . ?
C8 C7 C12 117.02(16) . . ?
C8 C7 B2 121.25(16) . . ?
C12 C7 B2 121.57(16) . . ?
C7 C8 C33 128.24(17) . . ?
C9 C8 C7 119.94(17) . . ?
C9 C8 C33 111.82(17) . . ?
C8 C9 H9 118.4 . . ?
C10 C9 C8 123.30(19) . . ?
C10 C9 H9 118.4 . . ?
C9 C10 C11 116.58(18) . . ?
C9 C10 C29 123.36(19) . . ?
C11 C10 C29 120.05(18) . . ?
C10 C11 H11 118.1 . . ?
C10 C11 C12 123.77(17) . . ?
C12 C11 H11 118.1 . . ?
C7 C12 C25 124.10(16) . . ?
C11 C12 C7 119.27(17) . . ?
C11 C12 C25 116.60(16) . . ?
C14 C13 C2 109.37(17) . . ?
C14 C13 C16 106.92(18) . . ?
C15 C13 C2 111.10(17) . . ?
C15 C13 C14 110.12(18) . . ?
C15 C13 C16 106.98(18) . . ?
C16 C13 C2 112.24(17) . . ?
C13 C14 H14A 109.5 . . ?
C13 C14 H14B 109.5 . . ?
C13 C14 H14C 109.5 . . ?
H14A C14 H14B 109.5 . . ?
H14A C14 H14C 109.5 . . ?
H14B C14 H14C 109.5 . . ?
C13 C15 H15A 109.5 . . ?
C13 C15 H15B 109.5 . . ?
C13 C15 H15C 109.5 . . ?
H15A C15 H15B 109.5 . . ?
H15A C15 H15C 109.5 . . ?
H15B C15 H15C 109.5 . . ?
C13 C16 H16A 109.5 . . ?
C13 C16 H16B 109.5 . . ?
C13 C16 H16C 109.5 . . ?
H16A C16 H16B 109.5 . . ?
H16A C16 H16C 109.5 . . ?
H16B C16 H16C 109.5 . . ?
C18 C17 C4 108.66(18) . . ?
C18 C17 C20 108.7(2) . . ?
C19 C17 C4 112.56(17) . . ?
C19 C17 C18 109.4(2) . . ?
C19 C17 C20 107.5(2) . . ?
C20 C17 C4 110.0(2) . . ?
C17 C18 H18A 109.5 . . ?
C17 C18 H18B 109.5 . . ?
C17 C18 H18C 109.5 . . ?
H18A C18 H18B 109.5 . . ?
H18A C18 H18C 109.5 . . ?
H18B C18 H18C 109.5 . . ?
C17 C19 H19A 109.5 . . ?
C17 C19 H19B 109.5 . . ?
C17 C19 H19C 109.5 . . ?
H19A C19 H19B 109.5 . . ?
H19A C19 H19C 109.5 . . ?
H19B C19 H19C 109.5 . . ?
C17 C20 H20A 109.5 . . ?
C17 C20 H20B 109.5 . . ?
C17 C20 H20C 109.5 . . ?
H20A C20 H20B 109.5 . . ?
H20A C20 H20C 109.5 . . ?
H20B C20 H20C 109.5 . . ?
C6 C21 C24B 110.1(6) . . ?
C22 C21 C6 110.9(2) . . ?
C22 C21 C24A 116.2(12) . . ?
C22 C21 C24B 99.8(8) . . ?
C23 C21 C6 109.7(2) . . ?
C23 C21 C22 110.3(2) . . ?
C23 C21 C24A 96.3(12) . . ?
C23 C21 C24B 115.7(10) . . ?
C24A C21 C6 112.5(8) . . ?
C21 C22 H22A 109.5 . . ?
C21 C22 H22B 109.5 . . ?
C21 C22 H22C 109.5 . . ?
H22A C22 H22B 109.5 . . ?
H22A C22 H22C 109.5 . . ?
H22B C22 H22C 109.5 . . ?
C21 C23 H23A 109.5 . . ?
C21 C23 H23B 109.5 . . ?
C21 C23 H23C 109.5 . . ?
H23A C23 H23B 109.5 . . ?
H23A C23 H23C 109.5 . . ?
H23B C23 H23C 109.5 . . ?
C21 C24A H24A 109.5 . . ?
C21 C24A H24B 109.5 . . ?
C21 C24A H24C 109.5 . . ?
H24A C24A H24B 109.5 . . ?
H24A C24A H24C 109.5 . . ?
H24B C24A H24C 109.5 . . ?
C21 C24B H24D 109.5 . . ?
C21 C24B H24E 109.5 . . ?
C21 C24B H24F 109.5 . . ?
H24D C24B H24E 109.5 . . ?
H24D C24B H24F 109.5 . . ?
H24E C24B H24F 109.5 . . ?
C26 C25 C12 112.32(16) . . ?
C27 C25 C12 111.66(16) . . ?
C27 C25 C26 105.13(16) . . ?
C28 C25 C12 111.23(16) . . ?
C28 C25 C26 105.66(17) . . ?
C28 C25 C27 110.52(17) . . ?
C25 C26 H26A 109.5 . . ?
C25 C26 H26B 109.5 . . ?
C25 C26 H26C 109.5 . . ?
H26A C26 H26B 109.5 . . ?
H26A C26 H26C 109.5 . . ?
H26B C26 H26C 109.5 . . ?
C25 C27 H27A 109.5 . . ?
C25 C27 H27B 109.5 . . ?
C25 C27 H27C 109.5 . . ?
H27A C27 H27B 109.5 . . ?
H27A C27 H27C 109.5 . . ?
H27B C27 H27C 109.5 . . ?
C25 C28 H28A 109.5 . . ?
C25 C28 H28B 109.5 . . ?
C25 C28 H28C 109.5 . . ?
H28A C28 H28B 109.5 . . ?
H28A C28 H28C 109.5 . . ?
H28B C28 H28C 109.5 . . ?
C30 C29 C10 108.8(2) . . ?
C30 C29 C31 108.9(2) . . ?
C31 C29 C10 109.1(2) . . ?
C32 C29 C10 112.14(19) . . ?
C32 C29 C30 110.9(3) . . ?
C32 C29 C31 107.0(2) . . ?
C29 C30 H30A 109.5 . . ?
C29 C30 H30B 109.5 . . ?
C29 C30 H30C 109.5 . . ?
H30A C30 H30B 109.5 . . ?
H30A C30 H30C 109.5 . . ?
H30B C30 H30C 109.5 . . ?
C29 C31 H31A 109.5 . . ?
C29 C31 H31B 109.5 . . ?
C29 C31 H31C 109.5 . . ?
H31A C31 H31B 109.5 . . ?
H31A C31 H31C 109.5 . . ?
H31B C31 H31C 109.5 . . ?
C29 C32 H32A 109.5 . . ?
C29 C32 H32B 109.5 . . ?
C29 C32 H32C 109.5 . . ?
H32A C32 H32B 109.5 . . ?
H32A C32 H32C 109.5 . . ?
H32B C32 H32C 109.5 . . ?
C34 C33 C8 108.5(2) . . ?
C34 C33 C35 109.7(2) . . ?
C34 C33 C36 106.7(2) . . ?
C35 C33 C8 108.6(2) . . ?
C35 C33 C36 105.8(2) . . ?
C36 C33 C8 117.31(18) . . ?
C33 C34 H34A 109.5 . . ?
C33 C34 H34B 109.5 . . ?
C33 C34 H34C 109.5 . . ?
H34A C34 H34B 109.5 . . ?
H34A C34 H34C 109.5 . . ?
H34B C34 H34C 109.5 . . ?
C33 C35 H35A 109.5 . . ?
C33 C35 H35B 109.5 . . ?
C33 C35 H35C 109.5 . . ?
H35A C35 H35B 109.5 . . ?
H35A C35 H35C 109.5 . . ?
H35B C35 H35C 109.5 . . ?
C33 C36 H36A 109.5 . . ?
C33 C36 H36B 109.5 . . ?
C33 C36 H36C 109.5 . . ?
H36A C36 H36B 109.5 . . ?
H36A C36 H36C 109.5 . . ?
H36B C36 H36C 109.5 . . ?
N3 C37 N4 105.41(16) . . ?
N3 C37 B2 127.84(16) . . ?
N4 C37 B2 126.71(17) . . ?
N3 C38 C47 125.8(2) . . ?
C39 C38 N3 107.19(17) . . ?
C39 C38 C47 126.9(2) . . ?
N4 C39 C46 125.73(19) . . ?
C38 C39 N4 107.04(17) . . ?
C38 C39 C46 127.04(19) . . ?
N3 C40 H40 106.7 . . ?
N3 C40 C41 111.6(2) . . ?
N3 C40 C42 111.37(18) . . ?
C41 C40 H40 106.7 . . ?
C41 C40 C42 113.4(2) . . ?
C42 C40 H40 106.7 . . ?
C40 C41 H41A 109.5 . . ?
C40 C41 H41B 109.5 . . ?
C40 C41 H41C 109.5 . . ?
H41A C41 H41B 109.5 . . ?
H41A C41 H41C 109.5 . . ?
H41B C41 H41C 109.5 . . ?
C40 C42 H42A 109.5 . . ?
C40 C42 H42B 109.5 . . ?
C40 C42 H42C 109.5 . . ?
H42A C42 H42B 109.5 . . ?
H42A C42 H42C 109.5 . . ?
H42B C42 H42C 109.5 . . ?
N4 C43 H43 106.8 . . ?
N4 C43 C44 111.12(17) . . ?
N4 C43 C45 111.59(16) . . ?
C44 C43 H43 106.8 . . ?
C44 C43 C45 113.31(18) . . ?
C45 C43 H43 106.8 . . ?
C43 C44 H44A 109.5 . . ?
C43 C44 H44B 109.5 . . ?
C43 C44 H44C 109.5 . . ?
H44A C44 H44B 109.5 . . ?
H44A C44 H44C 109.5 . . ?
H44B C44 H44C 109.5 . . ?
C43 C45 H45A 109.5 . . ?
C43 C45 H45B 109.5 . . ?
C43 C45 H45C 109.5 . . ?
H45A C45 H45B 109.5 . . ?
H45A C45 H45C 109.5 . . ?
H45B C45 H45C 109.5 . . ?
C39 C46 H46A 109.5 . . ?
C39 C46 H46B 109.5 . . ?
C39 C46 H46C 109.5 . . ?
H46A C46 H46B 109.5 . . ?
H46A C46 H46C 109.5 . . ?
H46B C46 H46C 109.5 . . ?
C38 C47 H47A 109.5 . . ?
C38 C47 H47B 109.5 . . ?
C38 C47 H47C 109.5 . . ?
H47A C47 H47B 109.5 . . ?
H47A C47 H47C 109.5 . . ?
H47B C47 H47C 109.5 . . ?
N1 B1 C1 176.0(2) . . ?
N2 B2 C7 125.26(18) . . ?
N2 B2 C37 112.80(16) . . ?
C7 B2 C37 121.94(18) . . ?
C49A C48A H48A 119.6 . . ?
C49A C48A C53A 120.8(5) . . ?
C53A C48A H48A 119.6 . . ?
C49B C48B H48B 120.5 . . ?
C49B C48B C53B 119.0(18) . . ?
C53B C48B H48B 120.5 . . ?
C48A C49A H49A 119.6 . . ?
C48A C49A C50A 120.9(5) . . ?
C50A C49A H49A 119.6 . . ?
C48B C49B H49B 118.0 . . ?
C50B C49B C48B 124.1(19) . . ?
C50B C49B H49B 118.0 . . ?
C49A C50A H50A 120.3 . . ?
C51A C50A C49A 119.5(5) . . ?
C51A C50A H50A 120.3 . . ?
C49B C50B H50B 120.2 . . ?
C49B C50B C51B 119.6(19) . . ?
C51B C50B H50B 120.2 . . ?
C50A C51A H51A 120.2 . . ?
C50A C51A C52B 119.7(5) . . ?
C52B C51A H51A 120.2 . . ?
C50B C51B H51B 121.3 . . ?
C52A C51B C50B 117.4(19) . . ?
C52A C51B H51B 121.3 . . ?
C51B C52A H52A 120.6 . . ?
C53B C52A C51B 119(2) . . ?
C53B C52A H52A 120.6 . . ?
C51A C52B H52B 119.3 . . ?
C53A C52B C51A 121.3(5) . . ?
C53A C52B H52B 119.3 . . ?
C48A C53A C54A 121.1(5) . . ?
C52B C53A C48A 117.8(5) . . ?
C52B C53A C54A 121.0(5) . . ?
C48B C53B C54B 120.7(14) . . ?
C52A C53B C48B 120.0(18) . . ?
C52A C53B C54B 118.7(15) . . ?
C53A C54A H54A 109.5 . . ?
C53A C54A H54B 109.5 . . ?
C53A C54A H54C 109.5 . . ?
H54A C54A H54B 109.5 . . ?
H54A C54A H54C 109.5 . . ?
H54B C54A H54C 109.5 . . ?
C53B C54B H54D 109.5 . . ?
C53B C54B H54E 109.5 . . ?
C53B C54B H54F 109.5 . . ?
H54D C54B H54E 109.5 . . ?
H54D C54B H54F 109.5 . . ?
H54E C54B H54F 109.5 . . ?
C56 C55 H55 114.8 . . ?
C60 C55 H55 114.8 . . ?
C60 C55 C56 130.3(12) . . ?
C55 C56 H56 125.1 . . ?
C55 C56 C57 109.8(11) . . ?
C57 C56 H56 125.1 . . ?
C56 C57 H57 119.6 . . ?
C58 C57 C56 120.9(12) . . ?
C58 C57 H57 119.6 . . ?
C57 C58 H58 118.0 . . ?
C57 C58 C59 124.1(12) . . ?
C59 C58 H58 118.0 . . ?
C58 C59 H59 121.6 . . ?
C58 C59 C60 116.8(11) . . ?
C60 C59 H59 121.6 . . ?
C55 C60 C59 117.8(10) . . ?
C55 C60 C61 136.0(12) . . ?
C59 C60 C61 105.8(11) . . ?
C60 C61 H61A 109.5 . . ?
C60 C61 H61B 109.5 . . ?
C60 C61 H61C 109.5 . . ?
H61A C61 H61B 109.5 . . ?
H61A C61 H61C 109.5 . . ?
H61B C61 H61C 109.5 . . ?

loop_
_geom_bond_atom_site_label_1
_geom_bond_atom_site_label_2
_geom_bond_distance
_geom_bond_site_symmetry_2
_geom_bond_publ_flag
N1 N2 1.351(2) . ?
N1 B1 1.236(3) . ?
N2 B2 1.368(3) . ?
N3 C37 1.360(3) . ?
N3 C38 1.387(3) . ?
N3 C40 1.487(3) . ?
N4 C37 1.360(2) . ?
N4 C39 1.390(2) . ?
N4 C43 1.492(2) . ?
C1 C2 1.421(3) . ?
C1 C6 1.418(3) . ?
C1 B1 1.538(3) . ?
C2 C3 1.396(3) . ?
C2 C13 1.550(3) . ?
C3 H3 0.9300 . ?
C3 C4 1.384(3) . ?
C4 C5 1.389(3) . ?
C4 C17 1.537(3) . ?
C5 H5 0.9300 . ?
C5 C6 1.388(3) . ?
C6 C21 1.554(3) . ?
C7 C8 1.416(3) . ?
C7 C12 1.440(3) . ?
C7 B2 1.613(3) . ?
C8 C9 1.402(3) . ?
C8 C33 1.563(3) . ?
C9 H9 0.9300 . ?
C9 C10 1.372(3) . ?
C10 C11 1.386(3) . ?
C10 C29 1.537(3) . ?
C11 H11 0.9300 . ?
C11 C12 1.386(3) . ?
C12 C25 1.557(3) . ?
C13 C14 1.532(3) . ?
C13 C15 1.529(3) . ?
C13 C16 1.538(3) . ?
C14 H14A 0.9600 . ?
C14 H14B 0.9600 . ?
C14 H14C 0.9600 . ?
C15 H15A 0.9600 . ?
C15 H15B 0.9600 . ?
C15 H15C 0.9600 . ?
C16 H16A 0.9600 . ?
C16 H16B 0.9600 . ?
C16 H16C 0.9600 . ?
C17 C18 1.526(3) . ?
C17 C19 1.517(3) . ?
C17 C20 1.534(4) . ?
C18 H18A 0.9600 . ?
C18 H18B 0.9600 . ?
C18 H18C 0.9600 . ?
C19 H19A 0.9600 . ?
C19 H19B 0.9600 . ?
C19 H19C 0.9600 . ?
C20 H20A 0.9600 . ?
C20 H20B 0.9600 . ?
C20 H20C 0.9600 . ?
C21 C22 1.541(4) . ?
C21 C23 1.535(4) . ?
C21 C24A 1.546(12) . ?
C21 C24B 1.573(9) . ?
C22 H22A 0.9600 . ?
C22 H22B 0.9600 . ?
C22 H22C 0.9600 . ?
C23 H23A 0.9600 . ?
C23 H23B 0.9600 . ?
C23 H23C 0.9600 . ?
C24A H24A 0.9600 . ?
C24A H24B 0.9600 . ?
C24A H24C 0.9600 . ?
C24B H24D 0.9600 . ?
C24B H24E 0.9600 . ?
C24B H24F 0.9600 . ?
C25 C26 1.545(3) . ?
C25 C27 1.532(3) . ?
C25 C28 1.528(3) . ?
C26 H26A 0.9600 . ?
C26 H26B 0.9600 . ?
C26 H26C 0.9600 . ?
C27 H27A 0.9600 . ?
C27 H27B 0.9600 . ?
C27 H27C 0.9600 . ?
C28 H28A 0.9600 . ?
C28 H28B 0.9600 . ?
C28 H28C 0.9600 . ?
C29 C30 1.528(4) . ?
C29 C31 1.529(4) . ?
C29 C32 1.526(4) . ?
C30 H30A 0.9600 . ?
C30 H30B 0.9600 . ?
C30 H30C 0.9600 . ?
C31 H31A 0.9600 . ?
C31 H31B 0.9600 . ?
C31 H31C 0.9600 . ?
C32 H32A 0.9600 . ?
C32 H32B 0.9600 . ?
C32 H32C 0.9600 . ?
C33 C34 1.535(4) . ?
C33 C35 1.544(4) . ?
C33 C36 1.546(3) . ?
C34 H34A 0.9600 . ?
C34 H34B 0.9600 . ?
C34 H34C 0.9600 . ?
C35 H35A 0.9600 . ?
C35 H35B 0.9600 . ?
C35 H35C 0.9600 . ?
C36 H36A 0.9600 . ?
C36 H36B 0.9600 . ?
C36 H36C 0.9600 . ?
C37 B2 1.618(3) . ?
C38 C39 1.347(3) . ?
C38 C47 1.497(3) . ?
C39 C46 1.497(3) . ?
C40 H40 0.9800 . ?
C40 C41 1.519(4) . ?
C40 C42 1.535(3) . ?
C41 H41A 0.9600 . ?
C41 H41B 0.9600 . ?
C41 H41C 0.9600 . ?
C42 H42A 0.9600 . ?
C42 H42B 0.9600 . ?
C42 H42C 0.9600 . ?
C43 H43 0.9800 . ?
C43 C44 1.517(3) . ?
C43 C45 1.518(3) . ?
C44 H44A 0.9600 . ?
C44 H44B 0.9600 . ?
C44 H44C 0.9600 . ?
C45 H45A 0.9600 . ?
C45 H45B 0.9600 . ?
C45 H45C 0.9600 . ?
C46 H46A 0.9600 . ?
C46 H46B 0.9600 . ?
C46 H46C 0.9600 . ?
C47 H47A 0.9600 . ?
C47 H47B 0.9600 . ?
C47 H47C 0.9600 . ?
C48A H48A 0.9300 . ?
C48A C49A 1.362(6) . ?
C48A C53A 1.395(6) . ?
C48B H48B 0.9300 . ?
C48B C49B 1.34(2) . ?
C48B C53B 1.42(2) . ?
C49A H49A 0.9300 . ?
C49A C50A 1.363(7) . ?
C49B H49B 0.9300 . ?
C49B C50B 1.25(2) . ?
C50A H50A 0.9300 . ?
C50A C51A 1.361(6) . ?
C50B H50B 0.9300 . ?
C50B C51B 1.45(2) . ?
C51A H51A 0.9300 . ?
C51A C52B 1.398(8) . ?
C51B H51B 0.9300 . ?
C51B C52A 1.43(3) . ?
C52A H52A 0.9300 . ?
C52A C53B 1.32(3) . ?
C52B H52B 0.9300 . ?
C52B C53A 1.355(8) . ?
C53A C54A 1.474(7) . ?
C53B C54B 1.56(2) . ?
C54A H54A 0.9600 . ?
C54A H54B 0.9600 . ?
C54A H54C 0.9600 . ?
C54B H54D 0.9600 . ?
C54B H54E 0.9600 . ?
C54B H54F 0.9600 . ?
C55 H55 0.9300 . ?
C55 C56 1.408(12) . ?
C55 C60 1.298(14) . ?
C56 H56 0.9300 . ?
C56 C57 1.442(19) . ?
C57 H57 0.9300 . ?
C57 C58 1.344(14) . ?
C58 H58 0.9300 . ?
C58 C59 1.382(15) . ?
C59 H59 0.9300 . ?
C59 C60 1.385(14) . ?
C60 C61 1.497(12) . ?
C61 H61A 0.9600 . ?
C61 H61B 0.9600 . ?
C61 H61C 0.9600 . ?

loop_
_geom_torsion_atom_site_label_1
_geom_torsion_atom_site_label_2
_geom_torsion_atom_site_label_3
_geom_torsion_atom_site_label_4
_geom_torsion
_geom_torsion_site_symmetry_1
_geom_torsion_site_symmetry_2
_geom_torsion_site_symmetry_3
_geom_torsion_site_symmetry_4
_geom_torsion_publ_flag
N1 N2 B2 C7 2.3(3) . . . . ?
N1 N2 B2 C37 -178.14(15) . . . . ?
N3 C37 B2 N2 149.95(18) . . . . ?
N3 C37 B2 C7 -30.4(3) . . . . ?
N3 C38 C39 N4 -0.7(2) . . . . ?
N3 C38 C39 C46 174.4(2) . . . . ?
N4 C37 B2 N2 -32.7(3) . . . . ?
N4 C37 B2 C7 146.94(18) . . . . ?
C1 C2 C3 C4 0.8(3) . . . . ?
C1 C2 C13 C14 -60.7(3) . . . . ?
C1 C2 C13 C15 61.0(3) . . . . ?
C1 C2 C13 C16 -179.2(2) . . . . ?
C1 C6 C21 C22 55.6(3) . . . . ?
C1 C6 C21 C23 -66.5(3) . . . . ?
C1 C6 C21 C24A -172.3(14) . . . . ?
C1 C6 C21 C24B 165.2(10) . . . . ?
C2 C1 C6 C5 2.0(3) . . . . ?
C2 C1 C6 C21 -178.5(2) . . . . ?
C2 C3 C4 C5 0.6(3) . . . . ?
C2 C3 C4 C17 178.9(2) . . . . ?
C3 C2 C13 C14 118.1(2) . . . . ?
C3 C2 C13 C15 -120.2(2) . . . . ?
C3 C2 C13 C16 -0.4(3) . . . . ?
C3 C4 C5 C6 -0.7(3) . . . . ?
C3 C4 C17 C18 -117.8(2) . . . . ?
C3 C4 C17 C19 3.5(3) . . . . ?
C3 C4 C17 C20 123.4(2) . . . . ?
C4 C5 C6 C1 -0.6(4) . . . . ?
C4 C5 C6 C21 179.8(2) . . . . ?
C5 C4 C17 C18 60.5(3) . . . . ?
C5 C4 C17 C19 -178.2(2) . . . . ?
C5 C4 C17 C20 -58.3(3) . . . . ?
C5 C6 C21 C22 -124.8(2) . . . . ?
C5 C6 C21 C23 113.1(3) . . . . ?
C5 C6 C21 C24A 7.2(14) . . . . ?
C5 C6 C21 C24B -15.3(11) . . . . ?
C6 C1 C2 C3 -2.1(3) . . . . ?
C6 C1 C2 C13 176.7(2) . . . . ?
C7 C8 C9 C10 2.1(4) . . . . ?
C7 C8 C33 C34 115.5(3) . . . . ?
C7 C8 C33 C35 -125.3(3) . . . . ?
C7 C8 C33 C36 -5.5(4) . . . . ?
C7 C12 C25 C26 -172.39(19) . . . . ?
C7 C12 C25 C27 69.8(2) . . . . ?
C7 C12 C25 C28 -54.2(2) . . . . ?
C8 C7 C12 C11 -3.4(3) . . . . ?
C8 C7 C12 C25 174.41(19) . . . . ?
C8 C7 B2 N2 -75.1(3) . . . . ?
C8 C7 B2 C37 105.4(2) . . . . ?
C8 C9 C10 C11 -2.3(4) . . . . ?
C8 C9 C10 C29 178.9(2) . . . . ?
C9 C8 C33 C34 -64.1(3) . . . . ?
C9 C8 C33 C35 55.1(3) . . . . ?
C9 C8 C33 C36 174.9(3) . . . . ?
C9 C10 C11 C12 -0.4(3) . . . . ?
C9 C10 C29 C30 -118.5(3) . . . . ?
C9 C10 C29 C31 122.8(3) . . . . ?
C9 C10 C29 C32 4.5(4) . . . . ?
C10 C11 C12 C7 3.3(3) . . . . ?
C10 C11 C12 C25 -174.67(19) . . . . ?
C11 C10 C29 C30 62.7(3) . . . . ?
C11 C10 C29 C31 -55.9(3) . . . . ?
C11 C10 C29 C32 -174.2(3) . . . . ?
C11 C12 C25 C26 5.5(3) . . . . ?
C11 C12 C25 C27 -112.3(2) . . . . ?
C11 C12 C25 C28 123.7(2) . . . . ?
C12 C7 C8 C9 0.9(3) . . . . ?
C12 C7 C8 C33 -178.7(2) . . . . ?
C12 C7 B2 N2 100.2(2) . . . . ?
C12 C7 B2 C37 -79.4(2) . . . . ?
C13 C2 C3 C4 -178.00(19) . . . . ?
C17 C4 C5 C6 -179.1(2) . . . . ?
C29 C10 C11 C12 178.4(2) . . . . ?
C33 C8 C9 C10 -178.3(2) . . . . ?
C37 N3 C38 C39 0.9(2) . . . . ?
C37 N3 C38 C47 179.3(2) . . . . ?
C37 N3 C40 C41 108.0(2) . . . . ?
C37 N3 C40 C42 -124.2(2) . . . . ?
C37 N4 C39 C38 0.3(2) . . . . ?
C37 N4 C39 C46 -175.0(2) . . . . ?
C37 N4 C43 C44 -108.9(2) . . . . ?
C37 N4 C43 C45 123.6(2) . . . . ?
C38 N3 C37 N4 -0.7(2) . . . . ?
C38 N3 C37 B2 177.09(17) . . . . ?
C38 N3 C40 C41 -74.2(3) . . . . ?
C38 N3 C40 C42 53.5(3) . . . . ?
C39 N4 C37 N3 0.3(2) . . . . ?
C39 N4 C37 B2 -177.59(17) . . . . ?
C39 N4 C43 C44 64.9(2) . . . . ?
C39 N4 C43 C45 -62.6(2) . . . . ?
C40 N3 C37 N4 177.36(18) . . . . ?
C40 N3 C37 B2 -4.8(3) . . . . ?
C40 N3 C38 C39 -177.10(19) . . . . ?
C40 N3 C38 C47 1.3(3) . . . . ?
C43 N4 C37 N3 174.94(16) . . . . ?
C43 N4 C37 B2 -2.9(3) . . . . ?
C43 N4 C39 C38 -174.25(17) . . . . ?
C43 N4 C39 C46 10.5(3) . . . . ?
C47 C38 C39 N4 -179.1(2) . . . . ?
C47 C38 C39 C46 -3.9(4) . . . . ?
B1 N1 N2 B2 159.2(10) . . . . ?
B1 C1 C2 C3 178.20(19) . . . . ?
B1 C1 C2 C13 -3.0(3) . . . . ?
B1 C1 C6 C5 -178.3(2) . . . . ?
B1 C1 C6 C21 1.2(3) . . . . ?
B2 C7 C8 C9 176.3(2) . . . . ?
B2 C7 C8 C33 -3.3(4) . . . . ?
B2 C7 C12 C11 -178.82(19) . . . . ?
B2 C7 C12 C25 -1.0(3) . . . . ?
C48A C49A C50A C51A 1.2(8) . . . . ?
C48B C49B C50B C51B 4(3) . . . . ?
C49A C48A C53A C52B -1.8(7) . . . . ?
C49A C48A C53A C54A -179.2(5) . . . . ?
C49A C50A C51A C52B -0.8(8) . . . . ?
C49B C48B C53B C52A 2(3) . . . . ?
C49B C48B C53B C54B -169.2(15) . . . . ?
C49B C50B C51B C52A 6(2) . . . . ?
C50A C51A C52B C53A -1.0(9) . . . . ?
C50B C51B C52A C53B -12(3) . . . . ?
C51A C52B C53A C48A 2.3(8) . . . . ?
C51A C52B C53A C54A 179.7(5) . . . . ?
C51B C52A C53B C48B 8(3) . . . . ?
C51B C52A C53B C54B 178.9(15) . . . . ?
C53A C48A C49A C50A 0.1(7) . . . . ?
C53B C48B C49B C50B -8(3) . . . . ?
C55 C56 C57 C58 -5.3(16) . . . . ?
C56 C55 C60 C59 -1.1(19) . . . . ?
C56 C55 C60 C61 -173.4(13) . . . . ?
C56 C57 C58 C59 2.9(17) . . . . ?
C57 C58 C59 C60 1.3(16) . . . . ?
C58 C59 C60 C55 -2.2(17) . . . . ?
C58 C59 C60 C61 172.3(9) . . . . ?
C60 C55 C56 C57 4.7(17) . . . . ?
